data_2008232
loop_
_publ_author_name
'Benetollo, Franco'
'Bombieri, Gabriella'
'Aime, Silvio'
'Botta, Mauro'

_publ_section_title
;
 A holmium complex of a macrocyclic ligand (DOTA) and its isostructural
 europium analogue
;
_journal_issue 3
_journal_name_full 'Acta Crystallographica Section C'
_journal_page_first 353
_journal_page_last 356
_journal_paper_doi 10.1107/S0108270198014450
_journal_volume 55
_journal_year 1999
_chemical_formula_iupac 'Na [Eu (C16 H24 N4 O8) (H2 O)], 4H2 O'
_chemical_formula_moiety 'Na [Eu (C16 H24 N4 O8) (H2 O)], 4H2 O'
_chemical_formula_sum 'C16 H34 Eu N4 Na O13'
_chemical_formula_weight 665.42
_chemical_name_systematic
;Sodium
 Aquo(1,4,7,10-tetraazacyclododecane-1,4,7,10-tetraacetato)europium(III)
Tetrahydrate.
;
_space_group_IT_number 2
_symmetry_cell_setting triclinic
_symmetry_space_group_name_Hall '-P 1'
_symmetry_space_group_name_H-M 'P -1'
_audit_creation_method SHELXL
_cell_angle_alpha 82.83(3)
_cell_angle_beta 85.34(3)
_cell_angle_gamma 81.43(2)
_cell_formula_units_Z 2
_cell_length_a 8.734(2)
_cell_length_b 9.116(3)
_cell_length_c 15.773(3)
_cell_measurement_reflns_used 30
_cell_measurement_temperature 293(2)
_cell_measurement_theta_max 17
_cell_measurement_theta_min 13
_cell_volume 1229.6(6)
_computing_cell_refinement FEBO
_computing_data_collection 'FEBO (Belletti, 1993)'
_computing_data_reduction FEBO
_computing_molecular_graphics 'ORTEPII (Johnson 1976)'
_computing_publication_material 'PARST94 (Nardelli, 1995)'
_computing_structure_refinement 'SHELXL93 (Sheldrick, 1993)'
_computing_structure_solution 'SHELXS86 (Sheldrick, 1990)'
_diffrn_ambient_temperature 293(2)
_diffrn_measurement_device_type 'Philips PW1100 four-circle'
_diffrn_measurement_method 'Profile fitted \q/2\q scans (Lehmann & Larsen, 1974)'
_diffrn_radiation_monochromator Graphite
_diffrn_radiation_source 'Fine-focus sealed tube'
_diffrn_radiation_type MoK\a
_diffrn_radiation_wavelength 0.71073
_diffrn_reflns_av_R_equivalents 0.042
_diffrn_reflns_av_sigmaI/netI 0.0320
_diffrn_reflns_limit_h_max 10
_diffrn_reflns_limit_h_min -10
_diffrn_reflns_limit_k_max 11
_diffrn_reflns_limit_k_min -11
_diffrn_reflns_limit_l_max 19
_diffrn_reflns_limit_l_min 0
_diffrn_reflns_number 4837
_diffrn_reflns_theta_max 26
_diffrn_reflns_theta_min 3
_diffrn_standards_decay_% 0
_diffrn_standards_interval_time 180
_diffrn_standards_number 3
_exptl_absorpt_coefficient_mu 2.64
_exptl_absorpt_correction_T_max 0.590
_exptl_absorpt_correction_T_min 0.450
_exptl_absorpt_correction_type '\y scan (North et al., 1968)'
_exptl_crystal_colour colourless
_exptl_crystal_density_diffrn 1.797
_exptl_crystal_density_method 'not measured'
_exptl_crystal_description prismatic
_exptl_crystal_F_000 672
_exptl_crystal_size_max 0.44
_exptl_crystal_size_mid 0.26
_exptl_crystal_size_min 0.20
_refine_diff_density_max 0.862
_refine_diff_density_min -1.136
_refine_ls_extinction_coef 0.0155(6)
_refine_ls_extinction_method SHELXL93
_refine_ls_goodness_of_fit_all 1.109
_refine_ls_goodness_of_fit_obs 1.109
_refine_ls_hydrogen_treatment refall
_refine_ls_matrix_type full
_refine_ls_number_parameters 437
_refine_ls_number_reflns 4615
_refine_ls_number_restraints 'no restraints'
_refine_ls_restrained_S_all 1.125
_refine_ls_restrained_S_obs 1.109
_refine_ls_R_factor_all 0.019
_refine_ls_R_factor_obs 0.019
_refine_ls_shift/esd_max 0.041
_refine_ls_shift/esd_mean 0.010
_refine_ls_structure_factor_coef Fsqd
_refine_ls_weighting_details 'w = 1/[\s^2^(Fo^2^)+1.4054P] where P = (Fo^2^+2Fc^2^)/3'
_refine_ls_weighting_scheme calc
_refine_ls_wR_factor_all 0.052
_refine_ls_wR_factor_obs 0.051
_reflns_number_observed 4615
_reflns_number_total 4652
_reflns_observed_criterion I>3\s(I)
_cod_data_source_file cf1277.cif
_cod_data_source_block eu
_cod_depositor_comments
;
 Marking attached hydrogen atoms.

 Antanas Vaitkus,
 2017-08-09

The following automatic conversions were performed:
'_symmetry_cell_setting' value 'Triclinic' changed to 'triclinic'
according to '/home/saulius/struct/CIF-dictionaries/cif_core.dic'
dictionary named 'cif_core.dic' version 2.4.1 from 2010-06-29.

Automatic conversion script
Id: cif_fix_enum 1527 2010-12-29 10:47:43Z saulius 

The following automatic conversions were performed:

'_refine_ls_weighting_scheme' value 'calc w =
1/[\s^2^(Fo^2^)+1.4054P] where P = (Fo^2^+2Fc^2^)/3' was changed to
'calc'. New tag '_refine_ls_weighting_details' was created. The value
of the new tag was set to 'w = 1/[\s^2^(Fo^2^)+1.4054P] where P =
(Fo^2^+2Fc^2^)/3'.

Automatic conversion script
Id: cif_fix_values 3143 2015-03-26 13:38:13Z robertas 
;
_cod_original_cell_volume 1229.6(5)
_cod_database_code 2008232

loop_
_symmetry_equiv_pos_as_xyz
'x, y, z'
'-x, -y, -z'

loop_
_atom_site_aniso_label
_atom_site_aniso_U_11
_atom_site_aniso_U_22
_atom_site_aniso_U_33
_atom_site_aniso_U_12
_atom_site_aniso_U_13
_atom_site_aniso_U_23
Eu 0.02048(8) 0.02229(8) 0.01677(8) -0.00113(5) -0.00326(4) 0.00010(4)
Na 0.0403(6) 0.0476(7) 0.0335(6) -0.0001(5) 0.0015(5) 0.0009(5)
O1B 0.0323(9) 0.0350(10) 0.0210(8) 0.0031(8) -0.0048(7) 0.0010(7)
O4B 0.0272(9) 0.0307(9) 0.0336(10) -0.0023(7) -0.0025(7) -0.0063(8)
O7B 0.0281(9) 0.0415(11) 0.0279(9) -0.0041(8) -0.0067(7) 0.0053(8)
O10B 0.0387(10) 0.0304(9) 0.0228(9) -0.0079(8) -0.0022(7) -0.0020(7)
O10A 0.0608(14) 0.0407(12) 0.0352(11) -0.0247(11) -0.0092(10) -0.0006(9)
N1 0.0264(10) 0.0270(10) 0.0212(10) 0.0012(8) -0.0021(8) -0.0017(8)
N4 0.0243(10) 0.0278(11) 0.0247(10) -0.0029(8) -0.0028(8) -0.0010(8)
N7 0.0276(11) 0.0284(11) 0.0213(10) -0.0013(8) -0.0016(8) -0.0005(8)
N10 0.0281(11) 0.0308(11) 0.0189(10) -0.0018(9) -0.0019(8) -0.0017(8)
O1A 0.0358(10) 0.0414(11) 0.0238(9) -0.0046(8) -0.0069(8) 0.0082(8)
O4A 0.0477(12) 0.0309(10) 0.0372(11) 0.0012(9) -0.0069(9) -0.0131(8)
O7A 0.0424(12) 0.0485(13) 0.0490(13) -0.0005(10) -0.0254(10) 0.0058(10)
C1 0.0321(14) 0.0272(13) 0.0283(13) 0.0022(11) -0.0072(11) 0.0023(10)
C1A 0.0236(12) 0.0298(13) 0.0240(12) -0.0051(10) -0.0045(9) 0.0027(10)
C2 0.0229(12) 0.0355(14) 0.0324(14) 0.0003(11) -0.0012(10) -0.0024(11)
C3 0.0214(12) 0.0348(14) 0.0319(14) -0.0015(10) -0.0054(10) -0.0013(11)
C4A 0.0336(13) 0.0266(12) 0.0209(12) -0.0029(10) -0.0012(10) -0.0008(9)
C4 0.0301(13) 0.0339(14) 0.0317(14) -0.0051(11) -0.0071(11) -0.0069(12)
C5 0.0279(13) 0.0349(14) 0.0331(14) -0.0109(11) -0.0005(11) 0.0025(11)
C6 0.0340(14) 0.0282(13) 0.0299(13) -0.0085(11) -0.0029(11) 0.0067(11)
C7 0.0346(14) 0.0298(13) 0.0302(14) 0.0017(11) -0.0095(11) 0.0060(11)
C7A 0.0292(13) 0.0319(13) 0.0262(13) 0.0049(10) -0.0066(10) -0.0025(10)
C8 0.039(2) 0.0360(14) 0.0228(13) -0.0056(12) 0.0032(11) 0.0025(11)
C9 0.0382(15) 0.0365(14) 0.0156(11) 0.0000(11) -0.0008(10) -0.0017(10)
C10A 0.0323(13) 0.0272(12) 0.0264(13) -0.0022(10) -0.0046(10) -0.0025(10)
C10 0.0396(15) 0.0389(15) 0.0232(13) -0.0105(12) -0.0033(11) -0.0068(11)
C11 0.0336(14) 0.0375(15) 0.0241(13) 0.0045(12) 0.0002(11) -0.0071(11)
C12 0.0321(14) 0.0313(14) 0.0293(13) 0.0060(12) -0.0037(11) -0.0056(11)
OW1 0.0323(10) 0.0447(12) 0.0252(10) -0.0128(9) 0.0004(8) -0.0048(9)
OW2 0.053(2) 0.069(2) 0.100(2) -0.0083(14) 0.015(2) -0.021(2)
OW3 0.065(2) 0.065(2) 0.065(2) -0.0082(15) -0.026(2) -0.010(2)
OW4 0.0441(14) 0.0466(15) 0.072(2) -0.0001(13) -0.0127(12) 0.0015(13)
OW5 0.122(3) 0.063(2) 0.107(3) -0.020(2) -0.063(2) 0.003(2)

loop_
_atom_site_label
_atom_site_fract_x
_atom_site_fract_y
_atom_site_fract_z
_atom_site_U_iso_or_equiv
_atom_site_thermal_displace_type
_atom_site_calc_flag
_atom_site_refinement_flags
_atom_site_occupancy
_atom_site_disorder_group
_atom_site_type_symbol
_atom_site_attached_hydrogens
Eu 0.590740(10) 0.252680(10) 0.307250(10) 0.02012(7) Uani d . 1 . Eu 0
Na 0.62925(14) 0.17866(14) 0.59945(8) 0.0418(3) Uani d . 1 . Na 0
O1B 0.6847(2) 0.1633(2) 0.44508(11) 0.0304(4) Uani d . 1 . O 0
O4B 0.5375(2) 0.4867(2) 0.36352(12) 0.0304(4) Uani d . 1 . O 0
O7B 0.3696(2) 0.3312(2) 0.22652(12) 0.0331(4) Uani d . 1 . O 0
O10B 0.5058(2) 0.0166(2) 0.30998(12) 0.0304(4) Uani d . 1 . O 0
O10A 0.3856(3) -0.1315(2) 0.24507(14) 0.0438(5) Uani d . 1 . O 0
N1 0.8491(2) 0.0564(2) 0.30370(13) 0.0254(4) Uani d . 1 . N 0
N4 0.8428(2) 0.3809(2) 0.32094(14) 0.0258(4) Uani d . 1 . N 0
N7 0.6365(2) 0.4569(2) 0.17532(13) 0.0262(4) Uani d . 1 . N 0
N10 0.6455(3) 0.1346(2) 0.15690(13) 0.0262(4) Uani d . 1 . N 0
O1A 0.8015(2) -0.0149(2) 0.53602(12) 0.0345(4) Uani d . 1 . O 0
O4A 0.6053(3) 0.6692(2) 0.42659(14) 0.0383(5) Uani d . 1 . O 0
O7A 0.2421(3) 0.4721(3) 0.1226(2) 0.0470(6) Uani d . 1 . O 0
C1 0.8529(3) -0.0377(3) 0.3876(2) 0.0300(5) Uani d . 1 . C 0
H10 0.949(4) -0.079(4) 0.401(2) 0.042(9) Uiso d . 1 . H 0
H11 0.803(4) -0.114(4) 0.386(2) 0.033(8) Uiso d . 1 . H 0
C1A 0.7758(3) 0.0431(3) 0.4619(2) 0.0260(5) Uani d . 1 . C 0
C2 0.9881(3) 0.1357(3) 0.2891(2) 0.0309(6) Uani d . 1 . C 0
H20 1.000(4) 0.166(4) 0.232(2) 0.037(9) Uiso d . 1 . H 0
H21 1.083(4) 0.059(4) 0.303(2) 0.032(8) Uiso d . 1 . H 0
C3 0.9791(3) 0.2657(3) 0.3414(2) 0.0296(5) Uani d . 1 . C 0
H30 1.075(4) 0.310(3) 0.3331(19) 0.026(7) Uiso d . 1 . H 0
H31 0.967(4) 0.236(3) 0.402(2) 0.029(8) Uiso d . 1 . H 0
C4A 0.6362(3) 0.5508(3) 0.3943(2) 0.0274(5) Uani d . 1 . C 0
C4 0.8039(3) 0.4736(3) 0.3920(2) 0.0313(5) Uani d . 1 . C 0
H41 0.812(4) 0.416(4) 0.438(3) 0.044(10) Uiso d . 1 . H 0
H40 0.871(4) 0.547(4) 0.3915(19) 0.027(7) Uiso d . 1 . H 0
C5 0.8818(3) 0.4758(3) 0.2405(2) 0.0319(6) Uani d . 1 . C 0
H50 0.945(3) 0.410(3) 0.1999(19) 0.024(7) Uiso d . 1 . H 0
H51 0.936(5) 0.546(5) 0.253(3) 0.069(13) Uiso d . 1 . H 0
C6 0.7399(3) 0.5599(3) 0.1976(2) 0.0311(6) Uani d . 1 . C 0
H60 0.677(4) 0.634(4) 0.236(2) 0.037(9) Uiso d . 1 . H 0
H61 0.775(4) 0.615(4) 0.147(2) 0.036(8) Uiso d . 1 . H 0
C7 0.4812(3) 0.5405(3) 0.1572(2) 0.0326(6) Uani d . 1 . C 0
H70 0.455(4) 0.618(4) 0.197(2) 0.044(9) Uiso d . 1 . H 0
H71 0.487(4) 0.601(4) 0.102(2) 0.037(9) Uiso d . 1 . H 0
C7A 0.3538(3) 0.4406(3) 0.1692(2) 0.0298(5) Uani d . 1 . C 0
C8 0.7066(4) 0.3861(3) 0.0985(2) 0.0334(6) Uani d . 1 . C 0
H80 0.819(4) 0.349(4) 0.109(2) 0.033(8) Uiso d . 1 . H 0
H81 0.693(4) 0.464(4) 0.050(3) 0.049(10) Uiso d . 1 . H 0
C9 0.6308(3) 0.2533(3) 0.0829(2) 0.0308(6) Uani d . 1 . C 0
H90 0.520(4) 0.284(3) 0.0734(18) 0.020(7) Uiso d . 1 . H 0
H91 0.677(4) 0.218(4) 0.030(2) 0.036(8) Uiso d . 1 . H 0
C10A 0.4690(3) -0.0325(3) 0.2435(2) 0.0287(5) Uani d . 1 . C 0
C10 0.5249(4) 0.0379(3) 0.1556(2) 0.0330(6) Uani d . 1 . C 0
H100 0.559(4) -0.031(4) 0.117(2) 0.034(8) Uiso d . 1 . H 0
H101 0.427(5) 0.105(5) 0.128(3) 0.063(12) Uiso d . 1 . H 0
C11 0.8029(3) 0.0464(3) 0.1504(2) 0.0325(6) Uani d . 1 . C 0
H110 0.801(4) -0.027(4) 0.106(2) 0.033(8) Uiso d . 1 . H 0
H111 0.873(4) 0.113(4) 0.131(2) 0.032(8) Uiso d . 1 . H 0
C12 0.8486(3) -0.0421(3) 0.2350(2) 0.0316(6) Uani d . 1 . C 0
H120 0.774(4) -0.113(3) 0.2535(19) 0.023(7) Uiso d . 1 . H 0
H121 0.945(4) -0.096(4) 0.226(2) 0.035(8) Uiso d . 1 . H 0
OW1 0.3599(2) 0.2579(3) 0.41033(13) 0.0334(4) Uani d . 1 . O 0
H1A 0.317(5) 0.187(5) 0.419(3) 0.063(14) Uiso d . 1 . H 0
H1B 0.372(5) 0.282(5) 0.456(3) 0.055(12) Uiso d . 1 . H 0
OW2 0.7797(4) 0.3739(4) 0.6234(2) 0.0741(9) Uani d . 1 . O 2
OW3 0.2017(4) 0.9327(4) 0.0998(2) 0.0636(8) Uani d . 1 . O 0
H3A 0.235(6) 0.908(6) 0.133(3) 0.061(18) Uiso d . 1 . H 0
H3B 0.203(7) 1.040(8) 0.092(4) 0.12(2) Uiso d . 1 . H 0
OW4 -0.0281(3) 0.2809(4) -0.0755(2) 0.0550(6) Uani d . 1 . O 0
H4A -0.074(6) 0.219(6) -0.080(3) 0.059(14) Uiso d . 1 . H 0
H4B -0.097(6) 0.356(6) -0.082(3) 0.076(15) Uiso d . 1 . H 0
OW5 0.1363(5) 0.2362(4) 0.0662(3) 0.0949(12) Uani d . 1 . O 2

loop_
_atom_type_symbol
_atom_type_description
_atom_type_scat_dispersion_real
_atom_type_scat_dispersion_imag
_atom_type_scat_source
Eu Eu -0.1578 3.6682 'International Tables Vol C Tables 4.2.6.8 and 6.1.1.4'
Na Na 0.0362 0.0249 'International Tables Vol C Tables 4.2.6.8 and 6.1.1.4'
N N 0.0061 0.0033 'International Tables Vol C Tables 4.2.6.8 and 6.1.1.4'
O O 0.0106 0.0060 'International Tables Vol C Tables 4.2.6.8 and 6.1.1.4'
C C 0.0033 0.0016 'International Tables Vol C Tables 4.2.6.8 and 6.1.1.4'
H H 0.0000 0.0000 'International Tables Vol C Tables 4.2.6.8 and 6.1.1.4'

loop_
_geom_angle_atom_site_label_1
_geom_angle_atom_site_label_2
_geom_angle_atom_site_label_3
_geom_angle_site_symmetry_1
_geom_angle_site_symmetry_3
_geom_angle
_geom_angle_publ_flag
O7B Eu O10B . . 81.89(7) yes
O7B Eu O4B . . 87.15(7) yes
O10B Eu O4B . . 144.13(7) yes
O7B Eu O1B . . 146.33(7) yes
O10B Eu O1B . . 86.48(7) yes
O4B Eu O1B . . 84.02(7) yes
O7B Eu OW1 . . 73.03(7) yes
O10B Eu OW1 . . 74.63(8) ?
O4B Eu OW1 . . 69.50(8) ?
O1B Eu OW1 . . 73.44(7) yes
O7B Eu N7 . . 66.45(7) ?
O10B Eu N7 . . 129.68(7) ?
O4B Eu N7 . . 74.46(7) ?
O1B Eu N7 . . 140.21(7) ?
OW1 Eu N7 . . 126.16(7) ?
O7B Eu N1 . . 138.84(7) ?
O10B Eu N1 . . 74.72(7) ?
O4B Eu N1 . . 130.57(7) ?
O1B Eu N1 . . 65.80(7) ?
OW1 Eu N1 . . 129.72(7) ?
N7 Eu N1 . . 104.09(7) yes
O7B Eu N4 . . 131.66(7) ?
O10B Eu N4 . . 142.38(7) ?
O4B Eu N4 . . 65.74(7) ?
O1B Eu N4 . . 72.74(7) ?
OW1 Eu N4 . . 125.63(7) ?
N7 Eu N4 . . 67.99(7) yes
N1 Eu N4 . . 68.25(7) yes
O7B Eu N10 . . 72.12(7) ?
O10B Eu N10 . . 66.08(7) ?
O4B Eu N10 . . 141.32(7) ?
O1B Eu N10 . . 130.54(7) ?
OW1 Eu N10 . . 130.10(7) ?
N7 Eu N10 . . 67.42(7) yes
N1 Eu N10 . . 67.57(7) yes
N4 Eu N10 . . 104.22(7) yes
O7B Eu C10A . . 69.48(7) ?
O10B Eu C10A . . 19.14(6) ?
O4B Eu C10A . . 150.01(7) ?
O1B Eu C10A . . 104.84(7) ?
OW1 Eu C10A . . 85.38(8) ?
N7 Eu C10A . . 110.55(7) ?
N1 Eu C10A . . 78.12(7) ?
N4 Eu C10A . . 144.17(7) ?
N10 Eu C10A . . 49.27(7) ?
O4A Na O1A 2_666 . 139.04(9) ?
O4A Na O10A 2_666 2_656 102.12(10) ?
O1A Na O10A . 2_656 111.33(9) ?
O4A Na OW2 2_666 . 97.90(11) ?
O1A Na OW2 . . 108.38(10) ?
O10A Na OW2 2_656 . 83.68(11) ?
O4A Na O1B 2_666 . 90.69(8) ?
O1A Na O1B . . 54.10(7) ?
O10A Na O1B 2_656 . 165.36(9) ?
OW2 Na O1B . . 101.73(11) ?
O4A Na O10B 2_666 2_656 91.94(9) ?
O1A Na O10B . 2_656 89.75(8) ?
O10A Na O10B 2_656 2_656 53.23(7) ?
OW2 Na O10B . 2_656 136.91(11) ?
O1B Na O10B . 2_656 120.07(9) ?
O4A Na C1A 2_666 . 115.77(9) ?
O1A Na C1A . . 26.76(7) ?
O10A Na C1A 2_656 . 138.08(10) ?
OW2 Na C1A . . 106.98(10) ?
O1B Na C1A . . 27.34(7) ?
O10B Na C1A 2_656 . 106.02(9) ?
O4A Na C10A 2_666 2_656 96.73(9) ?
O1A Na C10A . 2_656 102.86(9) ?
O10A Na C10A 2_656 2_656 26.23(8) ?
OW2 Na C10A . 2_656 109.88(12) ?
O1B Na C10A . 2_656 146.07(9) ?
O10B Na C10A 2_656 2_656 27.05(7) ?
C1A Na C10A . 2_656 125.97(9) ?
O4A Na C4A 2_666 2_666 20.13(7) ?
O1A Na C4A . 2_666 156.62(8) ?
O10A Na C4A 2_656 2_666 90.98(9) ?
OW2 Na C4A . 2_666 80.03(10) ?
O1B Na C4A . 2_666 103.30(8) ?
O10B Na C4A 2_656 2_666 98.72(8) ?
C1A Na C4A . 2_666 130.41(8) ?
C10A Na C4A 2_656 2_666 94.16(9) ?
C1A O1B Eu . . 124.8(2) ?
C1A O1B Na . . 89.6(2) ?
Eu O1B Na . . 143.45(9) ?
C4A O4B Eu . . 125.4(2) ?
C7A O7B Eu . . 125.8(2) ?
C10A O10B Eu . . 123.1(2) ?
C10A O10B Na . 2_656 89.0(2) ?
Eu O10B Na . 2_656 144.54(9) ?
C10A O10A Na . 2_656 93.5(2) ?
C1 N1 C2 . . 110.1(2) ?
C1 N1 C12 . . 108.5(2) ?
C2 N1 C12 . . 109.6(2) ?
C1 N1 Eu . . 107.6(2) ?
C2 N1 Eu . . 110.3(2) ?
C12 N1 Eu . . 110.7(2) ?
C4 N4 C5 . . 110.1(2) ?
C4 N4 C3 . . 109.7(2) ?
C5 N4 C3 . . 109.0(2) ?
C4 N4 Eu . . 105.9(2) ?
C5 N4 Eu . . 111.3(2) ?
C3 N4 Eu . . 110.9(2) ?
C7 N7 C6 . . 110.1(2) ?
C7 N7 C8 . . 109.8(2) ?
C6 N7 C8 . . 109.0(2) ?
C7 N7 Eu . . 106.1(2) ?
C6 N7 Eu . . 110.46(15) ?
C8 N7 Eu . . 111.3(2) ?
C10 N10 C11 . . 110.6(2) ?
C10 N10 C9 . . 109.2(2) ?
C11 N10 C9 . . 108.8(2) ?
C10 N10 Eu . . 105.5(2) ?
C11 N10 Eu . . 111.4(2) ?
C9 N10 Eu . . 111.2(2) ?
C1A O1A Na . . 92.7(2) ?
C4A O4A Na . 2_666 119.4(2) ?
N1 C1 C1A . . 113.9(2) ?
O1A C1A O1B . . 123.6(2) ?
O1A C1A C1 . . 118.2(2) ?
O1B C1A C1 . . 118.1(2) ?
O1A C1A Na . . 60.51(15) ?
O1B C1A Na . . 63.09(14) ?
C1 C1A Na . . 177.4(2) ?
N1 C2 C3 . . 113.5(2) ?
N4 C3 C2 . . 111.6(2) ?
O4A C4A O4B . . 124.5(3) ?
O4A C4A C4 . . 118.4(2) ?
O4B C4A C4 . . 117.0(2) ?
O4A C4A Na . 2_666 40.52(14) ?
O4B C4A Na . 2_666 85.3(2) ?
C4 C4A Na . 2_666 155.7(2) ?
N4 C4 C4A . . 113.0(2) ?
N4 C5 C6 . . 113.3(2) ?
N7 C6 C5 . . 111.8(2) ?
N7 C7 C7A . . 112.7(2) ?
O7A C7A O7B . . 124.6(3) ?
O7A C7A C7 . . 118.7(2) ?
O7B C7A C7 . . 116.8(2) ?
N7 C8 C9 . . 113.0(2) ?
N10 C9 C8 . . 111.1(2) ?
O10A C10A O10B . . 124.1(3) ?
O10A C10A C10 . . 117.1(2) ?
O10B C10A C10 . . 118.8(2) ?
O10A C10A Na . 2_656 60.27(15) ?
O10B C10A Na . 2_656 63.98(14) ?
C10 C10A Na . 2_656 176.4(2) ?
O10A C10A Eu . . 156.3(2) ?
O10B C10A Eu . . 37.73(12) ?
C10 C10A Eu . . 82.7(2) ?
Na C10A Eu 2_656 . 100.46(9) ?
N10 C10 C10A . . 114.8(2) ?
N10 C11 C12 . . 112.6(2) ?
N1 C12 C11 . . 112.1(2) ?

loop_
_geom_bond_atom_site_label_1
_geom_bond_atom_site_label_2
_geom_bond_site_symmetry_2
_geom_bond_distance
_geom_bond_publ_flag
Eu O7B . 2.371(2) yes
Eu O10B . 2.373(2) yes
Eu O4B . 2.380(2) yes
Eu O1B . 2.390(2) yes
Eu OW1 . 2.483(2) yes
Eu N7 . 2.660(2) yes
Eu N1 . 2.664(2) yes
Eu N4 . 2.677(2) yes
Eu N10 . 2.704(2) yes
Eu C10A . 3.248(3) ?
Na O4A 2_666 2.332(3) yes
Na O1A . 2.405(3) yes
Na O10A 2_656 2.433(3) yes
Na OW2 . 2.446(4) yes
Na O1B . 2.461(2) yes
Na O10B 2_656 2.513(2) yes
Na C1A . 2.760(3) ?
Na C10A 2_656 2.796(3) ?
Na C4A 2_666 3.128(3) ?
O1B C1A . 1.267(3) ?
O4B C4A . 1.269(3) ?
O7B C7A . 1.260(3) ?
O10B C10A . 1.272(3) ?
O10B Na 2_656 2.513(2) ?
O10A C10A . 1.238(3) ?
O10A Na 2_656 2.433(3) ?
N1 C1 . 1.484(3) ?
N1 C2 . 1.491(4) ?
N1 C12 . 1.492(3) ?
N4 C4 . 1.475(3) ?
N4 C5 . 1.489(3) ?
N4 C3 . 1.493(3) ?
N7 C7 . 1.484(3) ?
N7 C6 . 1.486(3) ?
N7 C8 . 1.489(3) ?
N10 C10 . 1.474(4) ?
N10 C11 . 1.488(3) ?
N10 C9 . 1.489(3) ?
O1A C1A . 1.244(3) ?
O4A C4A . 1.235(3) ?
O4A Na 2_666 2.332(3) ?
O7A C7A . 1.247(3) ?
C1 C1A . 1.521(4) ?
C2 C3 . 1.515(4) ?
C4A C4 . 1.527(4) ?
C4A Na 2_666 3.128(3) ?
C5 C6 . 1.519(4) ?
C7 C7A . 1.526(4) ?
C8 C9 . 1.518(4) ?
C10A C10 . 1.528(4) ?
C10A Na 2_656 2.796(3) ?
C11 C12 . 1.520(4) ?
